data_4062883
loop_
_publ_author_name
'Li, Ang'
'Wang, Jianhui'
'Zheng, Chong'
'Maguire, John A.'
'Hosmane, Narayan S.'

_publ_section_title
;
 Novel Sandwich Complexes of Terbium and Erbium Metals Derived
 from Mixed \h^5^ Open-Pentadienyl and C~2~B~4~ Carborane Ligands:
 A Synthetic and Structural Investigation
;
_journal_coden_ASTM ORGND7
_journal_issue 13
_journal_name_full Organometallics
_journal_page_first 3091
_journal_page_last 3093
_journal_paper_doi 10.1021/om0497341
_journal_volume 23
_journal_year 2004
_chemical_formula_sum 'C15 H33 B4 Si2 Tb'
_chemical_formula_weight 471.75
_space_group_IT_number 14
_symmetry_cell_setting monoclinic
_symmetry_space_group_name_Hall '-P 2yn'
_symmetry_space_group_name_H-M 'P 1 21/n 1'
_cell_angle_alpha 90.00
_cell_angle_beta 94.812(4)
_cell_angle_gamma 90.00
_cell_formula_units_Z 4
_cell_length_a 15.686(4)
_cell_length_b 8.425(2)
_cell_length_c 16.778(4)
_cell_measurement_temperature 293(2)
_cell_volume 2209.5(9)
_diffrn_ambient_temperature 293(2)
_exptl_crystal_density_diffrn 1.418
_cod_original_sg_symbol_H-M 'P 21/n'
_cod_database_code 4062883

loop_
_symmetry_equiv_pos_as_xyz
'x, y, z'
'-x+1/2, y+1/2, -z+1/2'
'-x, -y, -z'
'x-1/2, -y-1/2, z-1/2'

loop_
_atom_site_label
_atom_site_type_symbol
_atom_site_fract_x
_atom_site_fract_y
_atom_site_fract_z
_atom_site_U_iso_or_equiv
_atom_site_adp_type
_atom_site_occupancy
_atom_site_symmetry_multiplicity
_atom_site_calc_flag
_atom_site_refinement_flags
_atom_site_disorder_assembly
_atom_site_disorder_group
Tb Tb 0.569314(15) 0.04773(3) 0.911140(14) 0.02657(10) Uani 1 1 d . . .
Si1 Si 0.17815(10) 0.1165(2) 1.04979(10) 0.0392(4) Uani 1 1 d . . .
Si2 Si 0.25930(10) -0.2114(2) 0.90781(10) 0.0370(4) Uani 1 1 d . . .
C1 C 0.2896(3) 0.0833(6) 1.0184(3) 0.0296(11) Uani 1 1 d . . .
C2 C 0.3166(3) -0.0427(6) 0.9617(3) 0.0246(10) Uani 1 1 d . . .
B3 B 0.4053(4) 0.0050(7) 0.9300(3) 0.0283(13) Uani 1 1 d . . .
H3 H 0.4123 -0.0753 0.8793 0.06(2) Uiso 1 1 calc R . .
B4 B 0.4330(4) 0.1783(7) 0.9710(4) 0.0301(13) Uani 1 1 d . . .
H4 H 0.4691 0.2894 0.9662 0.10(3) Uiso 1 1 calc R . .
B5 B 0.3579(4) 0.2205(8) 1.0301(4) 0.0324(14) Uani 1 1 d . . .
H5 H 0.3532 0.3314 1.0640 0.047(17) Uiso 1 1 calc R . .
B6 B 0.3239(4) 0.1523(8) 0.9312(4) 0.0303(13) Uani 1 1 d . . .
H6 H 0.2892 0.2155 0.8811 0.031(14) Uiso 1 1 calc R . .
C11 C 0.6209(4) -0.0735(8) 0.7760(3) 0.0439(15) Uani 1 1 d . . .
H11A H 0.6734 -0.0297 0.7587 0.18(6) Uiso 1 1 calc R . .
H11B H 0.6183 -0.1882 0.7715 0.06(2) Uiso 1 1 calc R . .
C12 C 0.5473(4) 0.0062(7) 0.7504(3) 0.0376(13) Uani 1 1 d . . .
C120 C 0.4762(5) -0.0885(9) 0.7058(4) 0.0554(18) Uani 1 1 d . . .
H12A H 0.4286 -0.0198 0.6911 0.21(7) Uiso 1 1 calc R . .
H12B H 0.4582 -0.1719 0.7397 0.23(7) Uiso 1 1 calc R . .
H12C H 0.4967 -0.1338 0.6585 0.15(5) Uiso 1 1 calc R . .
C13 C 0.5261(3) 0.1672(7) 0.7675(3) 0.0340(12) Uani 1 1 d . . .
H13 H 0.4701 0.1957 0.7508 0.026(14) Uiso 1 1 calc R . .
C14 C 0.5755(4) 0.2905(7) 0.8054(3) 0.0331(12) Uani 1 1 d . . .
C140 C 0.5287(5) 0.4478(7) 0.8117(4) 0.0475(15) Uani 1 1 d . . .
H14A H 0.4737 0.4414 0.7820 0.22(7) Uiso 1 1 calc R . .
H14B H 0.5615 0.5312 0.7901 0.21(7) Uiso 1 1 calc R . .
H14C H 0.5212 0.4698 0.8668 0.20(6) Uiso 1 1 calc R . .
C15 C 0.6566(4) 0.2779(7) 0.8447(4) 0.0409(14) Uani 1 1 d . . .
H15A H 0.6743 0.3658 0.8795 0.07(2) Uiso 1 1 calc R . .
H15B H 0.7013 0.2429 0.8121 0.14(4) Uiso 1 1 calc R . .
C101 C 0.1437(4) -0.0347(9) 1.1226(4) 0.0465(15) Uani 1 1 d . . .
H10A H 0.1850 -0.0392 1.1681 0.06(2) Uiso 1 1 calc R . .
H10B H 0.1396 -0.1369 1.0973 0.09(3) Uiso 1 1 calc R . .
H10C H 0.0890 -0.0054 1.1397 0.15(4) Uiso 1 1 calc R . .
C102 C 0.0999(4) 0.1269(12) 0.9593(5) 0.069(2) Uani 1 1 d . . .
H10D H 0.0434 0.1435 0.9756 0.10(3) Uiso 1 1 calc R . .
H10E H 0.1013 0.0292 0.9300 0.07(3) Uiso 1 1 calc R . .
H10F H 0.1148 0.2133 0.9258 0.08(3) Uiso 1 1 calc R . .
C103 C 0.1754(5) 0.3109(9) 1.1026(6) 0.070(2) Uani 1 1 d . . .
H10G H 0.2152 0.3090 1.1493 0.09(3) Uiso 1 1 calc R . .
H10H H 0.1188 0.3296 1.1183 0.07(2) Uiso 1 1 calc R . .
H10I H 0.1907 0.3942 1.0675 0.08(3) Uiso 1 1 calc R . .
C201 C 0.1680(5) -0.2971(9) 0.9584(5) 0.060(2) Uani 1 1 d . . .
H20A H 0.1877 -0.3290 1.0118 0.07(2) Uiso 1 1 calc R . .
H20B H 0.1457 -0.3877 0.9289 0.12(4) Uiso 1 1 calc R . .
H20C H 0.1239 -0.2187 0.9606 0.08(3) Uiso 1 1 calc R . .
C202 C 0.3384(5) -0.3742(9) 0.9003(5) 0.065(2) Uani 1 1 d . . .
H20D H 0.3596 -0.4073 0.9530 0.09(3) Uiso 1 1 calc R . .
H20E H 0.3851 -0.3369 0.8719 0.11(4) Uiso 1 1 calc R . .
H20F H 0.3113 -0.4624 0.8722 0.08(3) Uiso 1 1 calc R . .
C203 C 0.2199(5) -0.1450(11) 0.8049(4) 0.063(2) Uani 1 1 d . . .
H20G H 0.2665 -0.1006 0.7788 0.07(2) Uiso 1 1 calc R . .
H20H H 0.1762 -0.0661 0.8084 0.07(2) Uiso 1 1 calc R . .
H20I H 0.1968 -0.2342 0.7748 0.10(3) Uiso 1 1 calc R . .

loop_
_atom_site_aniso_label
_atom_site_aniso_U_11
_atom_site_aniso_U_22
_atom_site_aniso_U_33
_atom_site_aniso_U_23
_atom_site_aniso_U_13
_atom_site_aniso_U_12
Tb 0.02794(15) 0.03179(16) 0.02028(14) 0.00166(11) 0.00375(9) -0.00134(11)
Si1 0.0348(8) 0.0455(10) 0.0387(9) 0.0080(8) 0.0117(7) 0.0066(7)
Si2 0.0379(8) 0.0397(9) 0.0329(9) -0.0045(7) -0.0003(7) -0.0087(7)
C1 0.033(3) 0.032(3) 0.023(3) 0.003(2) 0.005(2) 0.002(2)
C2 0.030(3) 0.026(3) 0.018(2) 0.003(2) 0.0043(19) 0.000(2)
B3 0.033(3) 0.032(3) 0.020(3) 0.000(2) 0.000(2) 0.000(2)
B4 0.034(3) 0.028(3) 0.029(3) 0.003(3) 0.001(3) -0.002(2)
B5 0.038(3) 0.031(3) 0.029(3) -0.003(3) 0.009(3) -0.002(3)
B6 0.032(3) 0.035(3) 0.024(3) 0.004(3) 0.003(2) 0.001(3)
C11 0.064(4) 0.039(3) 0.030(3) -0.001(3) 0.009(3) 0.008(3)
C12 0.051(3) 0.043(3) 0.019(3) 0.000(2) 0.003(2) -0.003(3)
C120 0.076(5) 0.051(4) 0.037(4) -0.005(3) -0.014(3) -0.010(4)
C13 0.032(3) 0.044(3) 0.025(3) 0.004(2) 0.002(2) 0.000(2)
C14 0.043(3) 0.034(3) 0.024(3) 0.007(2) 0.009(2) 0.001(2)
C140 0.064(4) 0.033(3) 0.046(4) 0.005(3) 0.011(3) 0.008(3)
C15 0.041(3) 0.043(3) 0.039(3) 0.004(3) 0.005(3) -0.011(3)
C101 0.037(3) 0.062(4) 0.042(4) 0.006(3) 0.010(3) -0.001(3)
C102 0.039(4) 0.105(7) 0.061(5) 0.029(5) 0.001(3) 0.014(4)
C103 0.074(5) 0.058(5) 0.086(7) 0.001(4) 0.050(5) 0.014(4)
C201 0.063(5) 0.063(5) 0.054(5) -0.005(4) 0.008(4) -0.028(4)
C202 0.070(5) 0.042(4) 0.081(6) -0.023(4) 0.005(4) -0.003(4)
C203 0.065(5) 0.082(6) 0.040(4) -0.006(4) -0.009(3) -0.015(5)

loop_
_geom_bond_atom_site_label_1
_geom_bond_atom_site_label_2
_geom_bond_distance
_geom_bond_site_symmetry_2
_geom_bond_publ_flag
Tb B3 2.644(6) . ?
Tb C13 2.647(5) . ?
Tb C1 2.660(5) 3_657 ?
Tb C2 2.667(5) 3_657 ?
Tb C15 2.671(6) . ?
Tb C11 2.673(6) . ?
Tb B4 2.675(6) . ?
Tb B5 2.682(7) 3_657 ?
Tb B3 2.698(6) 3_657 ?
Tb C12 2.712(5) . ?
Tb C14 2.714(5) . ?
Tb B4 2.748(6) 3_657 ?
Si1 C103 1.864(8) . ?
Si1 C102 1.873(7) . ?
Si1 C101 1.876(6) . ?
Si1 C1 1.889(5) . ?
Si2 C202 1.861(7) . ?
Si2 C203 1.870(7) . ?
Si2 C201 1.870(7) . ?
Si2 C2 1.874(5) . ?
C1 C2 1.509(7) . ?
C1 B5 1.577(8) . ?
C1 B6 1.702(8) . ?
C1 Tb 2.660(5) 3_657 ?
C2 B3 1.581(7) . ?
C2 B6 1.727(8) . ?
C2 Tb 2.667(5) 3_657 ?
B3 B4 1.656(8) . ?
B3 B6 1.781(9) . ?
B3 Tb 2.698(6) 3_657 ?
B4 B5 1.640(9) . ?
B4 B6 1.796(8) . ?
B4 Tb 2.748(6) 3_657 ?
B5 B6 1.793(9) . ?
B5 Tb 2.682(6) 3_657 ?
C11 C12 1.372(9) . ?
C12 C13 1.432(8) . ?
C12 C120 1.517(9) . ?
C13 C14 1.415(8) . ?
C14 C15 1.386(8) . ?
C14 C140 1.524(8) . ?
